data_9012810
loop_
_publ_author_name
'Saint-Jean S J'
'Hansen, S.'

_publ_section_title
;
 Nonstoichiometry in chlorellestadite
 Locality: synthetic
 Sample: Nonstoichiometric
;
_journal_name_full 'Solid State Sciences'
_journal_page_first 97
_journal_page_last 102
_journal_paper_doi 10.1016/j.solidstatesciences.2004.10.014
_journal_volume 7
_journal_year 2005
_chemical_formula_sum 'Ca4.7 Cl0.4 O12 S1.5 Si1.5'
_chemical_name_mineral Ellestadite-(Cl)
_space_group_IT_number 176
_symmetry_space_group_name_Hall '-P 6c'
_symmetry_space_group_name_H-M 'P 63/m'
_cell_angle_alpha 90
_cell_angle_beta 90
_cell_angle_gamma 120
_cell_length_a 9.5608
_cell_length_b 9.5608
_cell_length_c 6.8949
_cell_formula_units_Z 2
_cell_volume 545.817
_exptl_crystal_density_diffrn 2.950
_cod_original_formula_sum 'Ca4.7 (Si1.5 S1.5) O12 Cl.4'
_cod_database_code 9012810

loop_
_symmetry_equiv_pos_as_xyz
x,y,z
-x+y,-x,1/2-z
x-y,x,1/2+z
y,-x+y,-z
-y,x-y,z
x,y,1/2-z
-x,-y,1/2+z
x-y,x,-z
-x+y,-x,z
-y,x-y,1/2-z
y,-x+y,1/2+z
-x,-y,-z

loop_
_atom_site_label
_atom_site_fract_x
_atom_site_fract_y
_atom_site_fract_z
_atom_site_occupancy
_atom_site_U_iso_or_equiv
Ca1 0.33333 0.66667 0.00240 1.00000 0.03293
Ca2 0.25480 -0.00460 0.25000 0.90000 0.02660
Si 0.40250 0.37920 0.25000 0.50000 0.02533
S 0.40250 0.37920 0.25000 0.50000 0.02533
O1 0.32990 0.48350 0.25000 1.00000 0.03420
O2 0.57900 0.46400 0.25000 1.00000 0.03420
O3 0.34100 0.25350 0.07290 1.00000 0.03420
Cl 0.00000 0.00000 0.45100 0.20000 0.08739

_cod_duplicate_entry 9012808
